data_2219533
loop_
_publ_author_name
'Wen, Xiao-Chun'

_publ_section_title
;
 1-Methoxycarbonyl-2-(4-nitrophenyl)ethanaminium nitrate
;
_journal_coeditor_code CI2667
_journal_issue 10
_journal_name_full 'Acta Crystallographica Section E'
_journal_page_first o1905
_journal_paper_doi 10.1107/S1600536808028390
_journal_volume 64
_journal_year 2008
_chemical_formula_iupac 'C10 H13 N2 O4 + , N O3 -'
_chemical_formula_moiety 'C10 H13 N2 O4 + , N O3 -'
_chemical_formula_sum 'C10 H13 N3 O7'
_chemical_formula_weight 287.23
_chemical_name_systematic
;
1-Methoxycarbonyl-2-(4-nitrophenyl)ethanaminium nitrate
;
_space_group_IT_number 4
_symmetry_cell_setting monoclinic
_symmetry_space_group_name_Hall 'P 2yb'
_symmetry_space_group_name_H-M 'P 1 21 1'
_atom_sites_solution_hydrogens geom
_atom_sites_solution_primary direct
_atom_sites_solution_secondary difmap
_audit_creation_method SHELXL97
_cell_angle_alpha 90.00
_cell_angle_beta 93.67(3)
_cell_angle_gamma 90.00
_cell_formula_units_Z 2
_cell_length_a 5.3722(11)
_cell_length_b 8.4244(17)
_cell_length_c 15.380(3)
_cell_measurement_reflns_used 1657
_cell_measurement_temperature 298(2)
_cell_measurement_theta_max 27.48
_cell_measurement_theta_min 3.59
_cell_volume 694.6(2)
_computing_cell_refinement 'CrystalClear (Rigaku, 2005)'
_computing_data_collection 'CrystalClear (Rigaku, 2005)'
_computing_data_reduction 'CrystalClear (Rigaku, 2005)'
_computing_molecular_graphics 'SHELXTL (Sheldrick, 2008)'
_computing_publication_material 'SHELXTL (Sheldrick, 2008)'
_computing_structure_refinement 'SHELXL97 (Sheldrick, 2008)'
_computing_structure_solution 'SHELXS97 (Sheldrick, 2008)'
_diffrn_ambient_temperature 298(2)
_diffrn_detector_area_resol_mean 13.6612
_diffrn_measured_fraction_theta_full 0.998
_diffrn_measured_fraction_theta_max 0.998
_diffrn_measurement_device_type 'Rigaku Mercury2'
_diffrn_measurement_method \w
_diffrn_radiation_monochromator graphite
_diffrn_radiation_source 'fine-focus sealed tube'
_diffrn_radiation_type MoK\a
_diffrn_radiation_wavelength 0.71073
_diffrn_reflns_av_R_equivalents 0.0476
_diffrn_reflns_av_sigmaI/netI 0.0393
_diffrn_reflns_limit_h_max 6
_diffrn_reflns_limit_h_min -6
_diffrn_reflns_limit_k_max 10
_diffrn_reflns_limit_k_min -10
_diffrn_reflns_limit_l_max 19
_diffrn_reflns_limit_l_min -19
_diffrn_reflns_number 7232
_diffrn_reflns_theta_full 27.48
_diffrn_reflns_theta_max 27.48
_diffrn_reflns_theta_min 3.59
_exptl_absorpt_coefficient_mu 0.118
_exptl_absorpt_correction_T_max 0.96
_exptl_absorpt_correction_T_min 0.94
_exptl_absorpt_correction_type multi-scan
_exptl_absorpt_process_details '(CrystalClear; Rigaku, 2005)'
_exptl_crystal_colour colourless
_exptl_crystal_density_diffrn 1.373
_exptl_crystal_density_method 'not measured'
_exptl_crystal_description block
_exptl_crystal_F_000 300
_exptl_crystal_size_max 0.25
_exptl_crystal_size_mid 0.20
_exptl_crystal_size_min 0.20
_refine_diff_density_max 0.241
_refine_diff_density_min -0.353
_refine_ls_extinction_method none
_refine_ls_goodness_of_fit_ref 1.037
_refine_ls_hydrogen_treatment constr
_refine_ls_matrix_type full
_refine_ls_number_parameters 181
_refine_ls_number_reflns 1682
_refine_ls_number_restraints 7
_refine_ls_restrained_S_all 1.044
_refine_ls_R_factor_all 0.0835
_refine_ls_R_factor_gt 0.0551
_refine_ls_shift/su_max 0.001
_refine_ls_shift/su_mean <0.001
_refine_ls_structure_factor_coef Fsqd
_refine_ls_weighting_details 'calc w = 1/[\s^2^(Fo^2^)+(0.0812P)^2^+0.1127P] where P=(Fo^2^+2Fc^2^)/3'
_refine_ls_weighting_scheme calc
_refine_ls_wR_factor_gt 0.1425
_refine_ls_wR_factor_ref 0.1604
_reflns_number_gt 1164
_reflns_number_total 1682
_reflns_threshold_expression I>2\s(I)
_cod_data_source_file ci2667.cif
_cod_data_source_block I
_cod_original_sg_symbol_H-M 'P 21'
_cod_database_code 2219533
_cod_database_fobs_code 2219533

loop_
_symmetry_equiv_pos_as_xyz
'x, y, z'
'-x, y+1/2, -z'

loop_
_atom_site_type_symbol
_atom_site_label
_atom_site_fract_x
_atom_site_fract_y
_atom_site_fract_z
_atom_site_U_iso_or_equiv
_atom_site_adp_type
_atom_site_calc_flag
_atom_site_refinement_flags
_atom_site_occupancy
O O6 0.2827(6) 0.2359(4) 0.41323(19) 0.0739(9) Uani d . 1
N N2 0.9977(5) 0.4443(4) 0.55140(18) 0.0502(8) Uani d . 1
H H2A 0.8876 0.4035 0.5118 0.075 Uiso calc R 1
H H2B 1.1460 0.3995 0.5461 0.075 Uiso calc R 1
H H2C 1.0094 0.5485 0.5431 0.075 Uiso calc R 1
O O4 0.7381(10) 0.2064(5) 0.7129(2) 0.1100(13) Uani d U 1
N N3 0.4793(6) 0.2783(4) 0.4504(2) 0.0551(8) Uani d . 1
C C8 0.9152(6) 0.4134(5) 0.6393(2) 0.0450(8) Uani d . 1
H H8 0.7528 0.4645 0.6444 0.054 Uiso calc R 1
O O7 0.6843(6) 0.2597(5) 0.4190(2) 0.0895(11) Uani d . 1
O O3 0.9747(8) 0.1395(4) 0.6053(2) 0.0883(12) Uani d . 1
C C4 0.9935(7) 0.4905(5) 0.7975(2) 0.0549(10) Uani d . 1
C C7 1.1003(7) 0.4825(6) 0.7094(2) 0.0600(10) Uani d . 1
H H7A 1.2495 0.4175 0.7135 0.072 Uiso calc R 1
H H7B 1.1478 0.5885 0.6921 0.072 Uiso calc R 1
O O5 0.4776(5) 0.3493(7) 0.5199(2) 0.0973(15) Uani d . 1
C C9 0.8833(9) 0.2365(6) 0.6494(2) 0.0620(11) Uani d . 1
C C2 0.9717(13) 0.4069(9) 0.9457(3) 0.0971(19) Uani d . 1
H H2 1.0311 0.3444 0.9924 0.117 Uiso calc R 1
C C5 0.7944(10) 0.5923(6) 0.8092(3) 0.0721(13) Uani d . 1
H H5 0.7337 0.6558 0.7631 0.086 Uiso calc R 1
C C3 1.0808(10) 0.3984(8) 0.8659(3) 0.0818(14) Uani d . 1
H H3 1.2137 0.3297 0.8593 0.098 Uiso calc R 1
C C1 0.7795(11) 0.5067(8) 0.9543(3) 0.0828(16) Uani d . 1
N N1 0.6608(16) 0.5128(10) 1.0390(3) 0.120(2) Uani d . 1
C C6 0.6851(10) 0.6006(7) 0.8881(3) 0.0839(15) Uani d . 1
H H6 0.5514 0.6682 0.8957 0.101 Uiso calc R 1
O O2 0.4950(14) 0.6095(13) 1.0471(4) 0.172(3) Uani d . 1
C C10 0.6934(16) 0.0396(7) 0.7309(4) 0.1130(13) Uani d U 1
H H10A 0.5863 0.0308 0.7784 0.170 Uiso calc R 1
H H10B 0.8492 -0.0121 0.7463 0.170 Uiso calc R 1
H H10C 0.6150 -0.0099 0.6801 0.170 Uiso calc R 1
O O1 0.7474(15) 0.4254(10) 1.0972(3) 0.179(3) Uani d . 1

loop_
_atom_site_aniso_label
_atom_site_aniso_U_11
_atom_site_aniso_U_22
_atom_site_aniso_U_33
_atom_site_aniso_U_12
_atom_site_aniso_U_13
_atom_site_aniso_U_23
O6 0.081(2) 0.067(2) 0.0724(19) -0.0210(17) -0.0044(16) -0.0037(17)
N2 0.0498(16) 0.0528(19) 0.0501(16) -0.0008(14) 0.0186(13) 0.0031(14)
O4 0.196(4) 0.0643(19) 0.0772(17) -0.047(2) 0.069(2) -0.0111(15)
N3 0.0503(18) 0.057(2) 0.059(2) 0.0003(15) 0.0103(15) -0.0039(17)
C8 0.0437(17) 0.051(2) 0.0413(17) -0.0039(16) 0.0150(14) -0.0033(16)
O7 0.074(2) 0.102(3) 0.095(2) 0.019(2) 0.0339(18) -0.010(2)
O3 0.143(3) 0.0526(18) 0.075(2) 0.0141(19) 0.044(2) 0.0034(17)
C4 0.064(2) 0.054(2) 0.0467(19) -0.0102(19) 0.0012(16) -0.0040(18)
C7 0.055(2) 0.069(3) 0.056(2) -0.006(2) 0.0083(17) 0.005(2)
O5 0.0501(16) 0.153(4) 0.089(2) 0.005(2) 0.0032(16) -0.057(3)
C9 0.092(3) 0.053(2) 0.0432(18) -0.004(2) 0.0229(19) -0.0008(19)
C2 0.138(5) 0.105(5) 0.047(2) -0.012(5) -0.002(3) 0.009(3)
C5 0.095(3) 0.066(3) 0.054(2) 0.003(3) 0.006(2) -0.003(2)
C3 0.095(3) 0.090(4) 0.060(3) 0.007(3) -0.001(2) 0.012(3)
C1 0.103(4) 0.094(4) 0.053(3) -0.030(3) 0.022(3) -0.020(3)
N1 0.166(6) 0.144(6) 0.052(3) -0.059(5) 0.028(3) -0.027(4)
C6 0.099(4) 0.089(4) 0.066(3) 0.001(3) 0.018(3) -0.027(3)
O2 0.183(6) 0.240(9) 0.102(4) -0.022(6) 0.070(4) -0.058(5)
C10 0.199(4) 0.067(2) 0.0810(18) -0.046(2) 0.067(2) -0.0103(17)
O1 0.265(8) 0.211(8) 0.065(3) -0.043(6) 0.046(4) 0.005(4)

loop_
_atom_type_symbol
_atom_type_description
_atom_type_scat_dispersion_real
_atom_type_scat_dispersion_imag
_atom_type_scat_source
C C 0.0033 0.0000 'International Tables Vol C Tables 4.2.6.8 and 6.1.1.4'
H H 0.0000 0.0000 'International Tables Vol C Tables 4.2.6.8 and 6.1.1.4'
N N 0.0061 0.0000 'International Tables Vol C Tables 4.2.6.8 and 6.1.1.4'
O O 0.0106 0.0000 'International Tables Vol C Tables 4.2.6.8 and 6.1.1.4'

loop_
_geom_angle_atom_site_label_1
_geom_angle_atom_site_label_2
_geom_angle_atom_site_label_3
_geom_angle
C8 N2 H2A 109.5
C8 N2 H2B 109.5
H2A N2 H2B 109.5
C8 N2 H2C 109.5
H2A N2 H2C 109.5
H2B N2 H2C 109.5
C9 O4 C10 116.2(4)
O6 N3 O5 119.8(3)
O6 N3 O7 122.9(4)
O5 N3 O7 117.2(4)
N2 C8 C9 108.2(3)
N2 C8 C7 111.0(3)
C9 C8 C7 112.0(4)
N2 C8 H8 108.5
C9 C8 H8 108.5
C7 C8 H8 108.5
C3 C4 C5 118.6(4)
C3 C4 C7 122.4(4)
C5 C4 C7 118.9(4)
C4 C7 C8 112.4(3)
C4 C7 H7A 109.1
C8 C7 H7A 109.1
C4 C7 H7B 109.1
C8 C7 H7B 109.1
H7A C7 H7B 107.8
O3 C9 O4 125.4(4)
O3 C9 C8 124.5(4)
O4 C9 C8 110.1(4)
C1 C2 C3 119.1(5)
C1 C2 H2 120.4
C3 C2 H2 120.4
C6 C5 C4 121.2(5)
C6 C5 H5 119.4
C4 C5 H5 119.4
C4 C3 C2 120.4(5)
C4 C3 H3 119.8
C2 C3 H3 119.8
C2 C1 C6 122.8(5)
C2 C1 N1 118.8(7)
C6 C1 N1 118.4(7)
O2 N1 O1 124.9(7)
O2 N1 C1 118.0(8)
O1 N1 C1 117.0(9)
C1 C6 C5 117.9(5)
C1 C6 H6 121.0
C5 C6 H6 121.0
O4 C10 H10A 109.5
O4 C10 H10B 109.5
H10A C10 H10B 109.5
O4 C10 H10C 109.5
H10A C10 H10C 109.5
H10B C10 H10C 109.5

loop_
_geom_bond_atom_site_label_1
_geom_bond_atom_site_label_2
_geom_bond_distance
O6 N3 1.222(4)
N2 C8 1.473(4)
N2 H2A 0.89
N2 H2B 0.89
N2 H2C 0.89
O4 C9 1.312(5)
O4 C10 1.455(7)
N3 O5 1.225(5)
N3 O7 1.241(4)
C8 C9 1.509(6)
C8 C7 1.534(6)
C8 H8 0.98
O3 C9 1.189(5)
C4 C3 1.366(6)
C4 C5 1.392(7)
C4 C7 1.506(5)
C7 H7A 0.97
C7 H7B 0.97
C2 C1 1.344(8)
C2 C3 1.396(7)
C2 H2 0.93
C5 C6 1.384(6)
C5 H5 0.93
C3 H3 0.93
C1 C6 1.361(8)
C1 N1 1.488(7)
N1 O2 1.219(11)
N1 O1 1.227(10)
C6 H6 0.93
C10 H10A 0.96
C10 H10B 0.96
C10 H10C 0.96

loop_
_geom_hbond_atom_site_label_D
_geom_hbond_atom_site_label_H
_geom_hbond_atom_site_label_A
_geom_hbond_site_symmetry_A
_geom_hbond_distance_DH
_geom_hbond_distance_HA
_geom_hbond_distance_DA
_geom_hbond_angle_DHA
N2 H2B O5 1_655 0.89 1.90 2.771(4) 166
N2 H2B N3 1_655 0.89 2.60 3.402(4) 151
N2 H2B O6 1_655 0.89 2.61 3.218(5) 126
N2 H2C O6 2_656 0.89 2.35 2.950(5) 124
N2 H2C O3 2_756 0.89 2.41 2.929(5) 117
N2 H2C O7 2_756 0.89 2.47 3.176(5) 137
N2 H2A O7 . 0.89 2.12 2.993(5) 166
N2 H2A O5 . 0.89 2.26 2.917(4) 130
N2 H2A N3 . 0.89 2.56 3.402(4) 158

loop_
_geom_torsion_atom_site_label_1
_geom_torsion_atom_site_label_2
_geom_torsion_atom_site_label_3
_geom_torsion_atom_site_label_4
_geom_torsion
C3 C4 C7 C8 112.3(5)
C5 C4 C7 C8 -66.0(5)
N2 C8 C7 C4 165.5(3)
C9 C8 C7 C4 -73.4(5)
C10 O4 C9 O3 1.7(9)
C10 O4 C9 C8 -179.2(6)
N2 C8 C9 O3 19.3(6)
C7 C8 C9 O3 -103.4(5)
N2 C8 C9 O4 -159.9(4)
C7 C8 C9 O4 77.5(5)
C3 C4 C5 C6 -0.2(7)
C7 C4 C5 C6 178.2(4)
C5 C4 C3 C2 0.0(8)
C7 C4 C3 C2 -178.3(5)
C1 C2 C3 C4 0.1(9)
C3 C2 C1 C6 0.1(9)
C3 C2 C1 N1 178.8(5)
C2 C1 N1 O2 176.4(7)
C6 C1 N1 O2 -4.9(9)
C2 C1 N1 O1 0.3(8)
C6 C1 N1 O1 179.1(6)
C2 C1 C6 C5 -0.3(8)
N1 C1 C6 C5 -179.0(5)
C4 C5 C6 C1 0.4(8)
